data_7012846
loop_
_publ_author_name
'Chen, Chi-Tien'
'Huang, Chi-An'
'Tzeng, Yi-Ren'
'Huang, Bor-Hunn'

_publ_section_title
;
 Synthesis and characterisation of aluminium and magnesium complexes
 supported by pendant oxalic amidinate ligands
;
_journal_issue 12
_journal_name_full 'Dalton Transactions'
_journal_page_first 2585
_journal_paper_doi 10.1039/b301744c
_journal_year 2003
_chemical_formula_moiety '[C6H5N=C{NH(CH2)2NMe2}-C{NH(CH2)2NMe2}=NC6H5]'
_chemical_formula_sum 'C22 H32 N6'
_chemical_formula_weight 380.53
_chemical_name_systematic
; 
? 
;
_space_group_IT_number 19
_symmetry_cell_setting orthorhombic
_symmetry_space_group_name_Hall 'P 2ac 2ab'
_symmetry_space_group_name_H-M 'P 21 21 21'
_atom_sites_solution_hydrogens geom
_atom_sites_solution_primary direct
_atom_sites_solution_secondary difmap
_audit_creation_method SHELXL-97
_cell_angle_alpha 90.00
_cell_angle_beta 90.00
_cell_angle_gamma 90.00
_cell_formula_units_Z 8
_cell_length_a 9.5940(6)
_cell_length_b 17.2591(11)
_cell_length_c 27.7148(18)
_cell_measurement_reflns_used 7348
_cell_measurement_temperature 293(2)
_cell_measurement_theta_max 22.381
_cell_measurement_theta_min 2.470
_cell_volume 4589.1(5)
_computing_cell_refinement 'Bruker SMART'
_computing_data_collection 'Bruker SMART'
_computing_data_reduction 'Bruker SHELXTL'
_computing_molecular_graphics 'Bruker SHELXTL'
_computing_publication_material 'Bruker SHELXTL'
_computing_structure_refinement 'SHELXL-97 (Sheldrick, 1997)'
_computing_structure_solution 'SHELXS-97 (Sheldrick, 1990)'
_diffrn_ambient_temperature 293(2)
_diffrn_measured_fraction_theta_full 0.999
_diffrn_measured_fraction_theta_max 0.999
_diffrn_measurement_device_type 'CCD area detector'
_diffrn_measurement_method 'phi and omega scans'
_diffrn_radiation_monochromator graphite
_diffrn_radiation_source 'fine-focus sealed tube'
_diffrn_radiation_type MoK\a
_diffrn_radiation_wavelength 0.71073
_diffrn_reflns_av_R_equivalents 0.0326
_diffrn_reflns_av_sigmaI/netI 0.0373
_diffrn_reflns_limit_h_max 10
_diffrn_reflns_limit_h_min -11
_diffrn_reflns_limit_k_max 21
_diffrn_reflns_limit_k_min -20
_diffrn_reflns_limit_l_max 20
_diffrn_reflns_limit_l_min -34
_diffrn_reflns_number 25891
_diffrn_reflns_theta_full 26.03
_diffrn_reflns_theta_max 26.03
_diffrn_reflns_theta_min 1.88
_exptl_absorpt_coefficient_mu 0.068
_exptl_absorpt_correction_T_max 1.000
_exptl_absorpt_correction_T_min 0.527
_exptl_absorpt_correction_type SADABS
_exptl_crystal_colour colorless
_exptl_crystal_density_diffrn 1.102
_exptl_crystal_density_method 'not measured'
_exptl_crystal_description parallelpiped
_exptl_crystal_F_000 1648
_exptl_crystal_size_max 0.80
_exptl_crystal_size_mid 0.72
_exptl_crystal_size_min 0.61
_refine_diff_density_max 0.503
_refine_diff_density_min -0.296
_refine_diff_density_rms 0.047
_refine_ls_abs_structure_details 'Flack H D (1983), Acta Cryst. A39, 876-881'
_refine_ls_abs_structure_Flack -1(3)
_refine_ls_extinction_method none
_refine_ls_goodness_of_fit_ref 1.254
_refine_ls_hydrogen_treatment mixed
_refine_ls_matrix_type full
_refine_ls_number_parameters 505
_refine_ls_number_reflns 9046
_refine_ls_number_restraints 0
_refine_ls_restrained_S_all 1.254
_refine_ls_R_factor_all 0.1078
_refine_ls_R_factor_gt 0.0688
_refine_ls_shift/su_max 0.832
_refine_ls_shift/su_mean 0.078
_refine_ls_structure_factor_coef Fsqd
_refine_ls_weighting_details 'calc w=1/[\s^2^(Fo^2^)+(0.1000P)^2^+0.0000P] where P=(Fo^2^+2Fc^2^)/3'
_refine_ls_weighting_scheme calc
_refine_ls_wR_factor_gt 0.1885
_refine_ls_wR_factor_ref 0.2078
_reflns_number_gt 5606
_reflns_number_total 9046
_reflns_threshold_expression >2sigma(I)
_cod_data_source_file b301744c.txt
_cod_data_source_block compound_2
_cod_depositor_comments
;
The following automatic conversions were performed:
'_symmetry_cell_setting' value 'Orthorhombic' changed to 'orthorhombic'
according to '/home/saulius/struct/CIF-dictionaries/cif_core.dic'
dictionary named 'cif_core.dic' version 2.4.1 from 2010-06-29.

Automatic conversion script
Id: cif_fix_enum 1527 2010-12-29 10:47:43Z saulius 
;
_cod_original_sg_symbol_H-M P2(1)2(1)2(1)
_cod_database_code 7012846

loop_
_symmetry_equiv_pos_as_xyz
'x, y, z'
'-x+1/2, -y, z+1/2'
'-x, y+1/2, -z+1/2'
'x+1/2, -y+1/2, -z'

loop_
_atom_site_label
_atom_site_type_symbol
_atom_site_fract_x
_atom_site_fract_y
_atom_site_fract_z
_atom_site_U_iso_or_equiv
_atom_site_adp_type
_atom_site_occupancy
_atom_site_symmetry_multiplicity
_atom_site_calc_flag
_atom_site_refinement_flags
_atom_site_disorder_assembly
_atom_site_disorder_group
N1 N 0.0034(3) 0.33016(15) 0.12215(10) 0.0588(7) Uani 1 1 d . . .
N2 N 0.1557(3) 0.41785(15) 0.08929(10) 0.0593(7) Uani 1 1 d . . .
H2A H 0.2403 0.4328 0.0849 0.071 Uiso 1 1 calc R . .
N3 N 0.0193(4) 0.5629(3) 0.12718(16) 0.1043(12) Uani 1 1 d . . .
N4 N 0.2788(3) 0.31171(17) 0.18635(10) 0.0591(7) Uani 1 1 d . . .
N5 N 0.3567(3) 0.30066(18) 0.10914(10) 0.0662(7) Uani 1 1 d . . .
H5A H 0.3384 0.3047 0.0789 0.079 Uiso 1 1 calc R . .
N6 N 0.5748(3) 0.29646(19) 0.04080(11) 0.0715(8) Uani 1 1 d . . .
C1 C 0.1295(3) 0.35591(18) 0.11776(11) 0.0521(7) Uani 1 1 d . . .
C2 C -0.0317(3) 0.26449(19) 0.14913(11) 0.0553(8) Uani 1 1 d . . .
C3 C 0.0304(4) 0.1924(2) 0.14411(13) 0.0684(9) Uani 1 1 d . . .
H3A H 0.1057 0.1862 0.1233 0.082 Uiso 1 1 calc R . .
C4 C -0.0194(5) 0.1301(2) 0.16991(16) 0.0847(12) Uani 1 1 d . . .
H4B H 0.0233 0.0821 0.1662 0.102 Uiso 1 1 calc R . .
C5 C -0.1301(5) 0.1369(3) 0.20079(16) 0.0884(12) Uani 1 1 d . . .
H5B H -0.1624 0.0942 0.2179 0.106 Uiso 1 1 calc R . .
C6 C -0.1921(4) 0.2076(3) 0.20590(17) 0.0871(12) Uani 1 1 d . . .
H6A H -0.2668 0.2132 0.2270 0.104 Uiso 1 1 calc R . .
C7 C -0.1452(3) 0.2712(2) 0.18004(14) 0.0679(9) Uani 1 1 d . . .
H7A H -0.1899 0.3187 0.1834 0.081 Uiso 1 1 calc R . .
C8 C 0.0429(4) 0.4595(2) 0.06601(15) 0.0740(10) Uani 1 1 d . . .
H8A H -0.0132 0.4226 0.0481 0.089 Uiso 1 1 calc R . .
H8B H 0.0826 0.4955 0.0430 0.089 Uiso 1 1 calc R . .
C9 C -0.0532(5) 0.5048(3) 0.10047(19) 0.0905(13) Uani 1 1 d . . .
H9A H -0.1269 0.5291 0.0819 0.109 Uiso 1 1 calc R . .
H9B H -0.0964 0.4688 0.1228 0.109 Uiso 1 1 calc R . .
C10 C 0.0381(9) 0.6330(4) 0.0934(3) 0.171(3) Uani 1 1 d . . .
H10A H 0.0852 0.6738 0.1104 0.257 Uiso 1 1 calc R . .
H10B H -0.0516 0.6510 0.0829 0.257 Uiso 1 1 calc R . .
H10C H 0.0924 0.6179 0.0659 0.257 Uiso 1 1 calc R . .
C11 C -0.0589(10) 0.5924(4) 0.1667(2) 0.162(3) Uani 1 1 d . . .
H11A H -0.0739 0.5519 0.1899 0.243 Uiso 1 1 calc R . .
H11B H -0.1472 0.6112 0.1554 0.243 Uiso 1 1 calc R . .
H11C H -0.0084 0.6341 0.1816 0.243 Uiso 1 1 calc R . .
C12 C 0.2585(3) 0.32269(18) 0.14110(12) 0.0540(8) Uani 1 1 d . . .
C13 C 0.1800(3) 0.3378(2) 0.22144(11) 0.0586(8) Uani 1 1 d . . .
C14 C 0.1462(4) 0.2871(2) 0.25841(13) 0.0714(10) Uani 1 1 d . . .
H14A H 0.1826 0.2372 0.2585 0.086 Uiso 1 1 calc R . .
C15 C 0.0591(4) 0.3105(3) 0.29487(14) 0.0856(12) Uani 1 1 d . . .
H15A H 0.0351 0.2757 0.3191 0.103 Uiso 1 1 calc R . .
C16 C 0.0062(5) 0.3851(3) 0.29607(16) 0.0945(14) Uani 1 1 d . . .
H16A H -0.0507 0.4014 0.3213 0.113 Uiso 1 1 calc R . .
C17 C 0.0403(5) 0.4348(2) 0.25885(15) 0.0837(12) Uani 1 1 d . . .
H17A H 0.0036 0.4847 0.2586 0.100 Uiso 1 1 calc R . .
C18 C 0.1266(4) 0.4122(2) 0.22240(14) 0.0682(9) Uani 1 1 d . . .
H18A H 0.1496 0.4469 0.1980 0.082 Uiso 1 1 calc R . .
C19 C 0.4927(4) 0.2703(3) 0.12342(15) 0.0826(11) Uani 1 1 d . . .
H19A H 0.4802 0.2288 0.1466 0.099 Uiso 1 1 calc R . .
H19B H 0.5465 0.3110 0.1388 0.099 Uiso 1 1 calc R . .
C20 C 0.5693(5) 0.2407(3) 0.08089(18) 0.0924(13) Uani 1 1 d . . .
H20A H 0.6637 0.2278 0.0905 0.111 Uiso 1 1 calc R . .
H20B H 0.5248 0.1935 0.0697 0.111 Uiso 1 1 calc R . .
C21 C 0.6663(5) 0.3600(3) 0.0525(2) 0.1210(18) Uani 1 1 d . . .
H21A H 0.6681 0.3960 0.0261 0.182 Uiso 1 1 calc R . .
H21B H 0.7586 0.3406 0.0581 0.182 Uiso 1 1 calc R . .
H21C H 0.6331 0.3857 0.0809 0.182 Uiso 1 1 calc R . .
C22 C 0.6223(7) 0.2594(5) -0.0025(2) 0.152(3) Uani 1 1 d . . .
H22A H 0.6257 0.2966 -0.0282 0.228 Uiso 1 1 calc R . .
H22B H 0.5592 0.2184 -0.0110 0.228 Uiso 1 1 calc R . .
H22C H 0.7137 0.2383 0.0027 0.228 Uiso 1 1 calc R . .
N7 N 0.4058(3) 0.52185(16) 0.06380(10) 0.0622(7) Uani 1 1 d . . .
N8 N 0.5253(3) 0.55583(16) 0.13164(10) 0.0663(8) Uani 1 1 d . . .
H8C H 0.6005 0.5758 0.1431 0.080 Uiso 1 1 calc R . .
N9 N 0.5826(4) 0.5573(2) 0.23028(12) 0.0784(9) Uani 1 1 d . . .
N10 N 0.6057(3) 0.69411(16) 0.07222(10) 0.0609(7) Uani 1 1 d . . .
N11 N 0.6652(3) 0.59379(17) 0.02244(10) 0.0655(7) Uani 1 1 d . . .
H11D H 0.6632 0.5445 0.0181 0.079 Uiso 1 1 calc R . .
N12 N 0.7833(3) 0.5190(2) -0.05587(11) 0.0771(9) Uani 1 1 d . . .
C31 C 0.4986(3) 0.56393(17) 0.08436(12) 0.0564(8) Uani 1 1 d . . .
C32 C 0.3688(3) 0.5317(2) 0.01476(13) 0.0664(9) Uani 1 1 d . . .
C33 C 0.3626(4) 0.4651(2) -0.01360(14) 0.0768(10) Uani 1 1 d . . .
H33A H 0.3861 0.4169 -0.0010 0.092 Uiso 1 1 calc R . .
C34 C 0.3190(5) 0.4734(4) -0.06233(19) 0.0999(14) Uani 1 1 d . . .
H34A H 0.3166 0.4300 -0.0822 0.120 Uiso 1 1 calc R . .
C35 C 0.2808(5) 0.5435(5) -0.08055(19) 0.1130(18) Uani 1 1 d . . .
H35A H 0.2489 0.5473 -0.1121 0.136 Uiso 1 1 calc R . .
C36 C 0.2894(6) 0.6066(4) -0.05295(19) 0.1097(16) Uani 1 1 d . . .
H36A H 0.2666 0.6545 -0.0662 0.132 Uiso 1 1 calc R . .
C37 C 0.3315(4) 0.6028(3) -0.00464(15) 0.0857(12) Uani 1 1 d . . .
H37A H 0.3345 0.6474 0.0142 0.103 Uiso 1 1 calc R . .
C38 C 0.4324(6) 0.5148(3) 0.16421(13) 0.0947(15) Uani 1 1 d . . .
H38A H 0.4629 0.4616 0.1680 0.114 Uiso 1 1 calc R . .
H38B H 0.3383 0.5145 0.1513 0.114 Uiso 1 1 calc R . .
C39 C 0.4356(8) 0.5582(5) 0.2149(3) 0.157(3) Uani 1 1 d . . .
H39A H 0.4024 0.6110 0.2116 0.188 Uiso 1 1 calc R . .
H39B H 0.3774 0.5315 0.2382 0.188 Uiso 1 1 calc R . .
C40 C 0.6108(16) 0.4874(6) 0.2366(5) 0.401(14) Uani 1 1 d . . .
H40A H 0.6067 0.4607 0.2063 0.601 Uiso 1 1 calc R . .
H40B H 0.5445 0.4651 0.2585 0.601 Uiso 1 1 calc R . .
H40C H 0.7028 0.4829 0.2499 0.601 Uiso 1 1 calc R . .
C41 C 0.5903(18) 0.6043(7) 0.2686(3) 0.317(9) Uani 1 1 d . . .
H41A H 0.6844 0.6054 0.2803 0.476 Uiso 1 1 calc R . .
H41B H 0.5295 0.5857 0.2935 0.476 Uiso 1 1 calc R . .
H41C H 0.5625 0.6557 0.2593 0.476 Uiso 1 1 calc R . .
C42 C 0.5917(3) 0.62307(19) 0.05971(12) 0.0569(8) Uani 1 1 d . . .
C43 C 0.5284(4) 0.72758(18) 0.11033(13) 0.0628(9) Uani 1 1 d . . .
C44 C 0.5990(4) 0.7697(2) 0.14448(14) 0.0753(10) Uani 1 1 d . . .
H44A H 0.6955 0.7739 0.1423 0.090 Uiso 1 1 calc R . .
C45 C 0.5315(5) 0.8057(3) 0.18153(17) 0.0924(12) Uani 1 1 d . . .
H45A H 0.5821 0.8322 0.2049 0.111 Uiso 1 1 calc R . .
C46 C 0.3874(5) 0.8028(3) 0.18425(18) 0.0928(13) Uani 1 1 d . . .
H46A H 0.3398 0.8271 0.2092 0.111 Uiso 1 1 calc R . .
C47 C 0.3178(5) 0.7636(3) 0.1497(2) 0.1051(16) Uani 1 1 d . . .
H47A H 0.2209 0.7619 0.1509 0.126 Uiso 1 1 calc R . .
C48 C 0.3852(4) 0.7262(2) 0.11287(18) 0.0892(13) Uani 1 1 d . . .
H48A H 0.3341 0.6999 0.0895 0.107 Uiso 1 1 calc R . .
C49 C 0.7470(5) 0.6399(2) -0.01069(15) 0.0820(11) Uani 1 1 d . . .
H49A H 0.7978 0.6794 0.0069 0.098 Uiso 1 1 calc R . .
H49B H 0.6862 0.6653 -0.0338 0.098 Uiso 1 1 calc R . .
C50 C 0.8530(6) 0.5848(3) -0.03809(18) 0.1071(15) Uani 1 1 d . . .
H50A H 0.8955 0.6127 -0.0646 0.128 Uiso 1 1 calc R . .
H50B H 0.9264 0.5688 -0.0162 0.128 Uiso 1 1 calc R . .
C51 C 0.6921(7) 0.5338(5) -0.0951(2) 0.158(3) Uani 1 1 d . . .
H51A H 0.6249 0.5723 -0.0858 0.237 Uiso 1 1 calc R . .
H51B H 0.6447 0.4869 -0.1038 0.237 Uiso 1 1 calc R . .
H51C H 0.7448 0.5524 -0.1221 0.237 Uiso 1 1 calc R . .
C52 C 0.8846(8) 0.4607(5) -0.0723(3) 0.163(3) Uani 1 1 d . . .
H52A H 0.9476 0.4487 -0.0464 0.245 Uiso 1 1 calc R . .
H52B H 0.9361 0.4808 -0.0992 0.245 Uiso 1 1 calc R . .
H52C H 0.8361 0.4146 -0.0819 0.245 Uiso 1 1 calc R . .

loop_
_atom_site_aniso_label
_atom_site_aniso_U_11
_atom_site_aniso_U_22
_atom_site_aniso_U_33
_atom_site_aniso_U_23
_atom_site_aniso_U_13
_atom_site_aniso_U_12
N1 0.0520(15) 0.0650(15) 0.0593(16) 0.0053(13) -0.0034(14) -0.0042(12)
N2 0.0501(14) 0.0630(16) 0.0649(16) 0.0133(14) -0.0058(13) -0.0034(12)
N3 0.074(2) 0.123(3) 0.116(3) -0.029(3) -0.006(2) 0.010(2)
N4 0.0485(14) 0.0800(18) 0.0487(15) 0.0047(14) 0.0035(13) 0.0053(13)
N5 0.0547(15) 0.094(2) 0.0502(15) 0.0048(14) 0.0032(13) 0.0152(15)
N6 0.0635(17) 0.089(2) 0.0622(18) -0.0054(16) 0.0081(15) -0.0033(16)
C1 0.0489(17) 0.0619(18) 0.0455(16) 0.0003(14) -0.0034(15) -0.0039(14)
C2 0.0468(17) 0.0647(18) 0.0543(18) 0.0030(15) -0.0057(15) -0.0068(15)
C3 0.071(2) 0.066(2) 0.068(2) 0.0007(17) 0.0143(19) -0.0005(18)
C4 0.101(3) 0.062(2) 0.091(3) 0.002(2) 0.020(3) 0.005(2)
C5 0.092(3) 0.076(3) 0.097(3) 0.013(2) 0.024(3) -0.007(2)
C6 0.070(2) 0.099(3) 0.092(3) 0.009(2) 0.023(2) -0.010(2)
C7 0.0536(19) 0.072(2) 0.078(2) 0.0001(19) 0.0058(19) -0.0039(17)
C8 0.067(2) 0.075(2) 0.080(2) 0.0138(19) -0.018(2) 0.0003(18)
C9 0.073(2) 0.087(3) 0.111(3) 0.016(3) 0.003(3) 0.007(2)
C10 0.167(6) 0.137(5) 0.209(7) -0.043(6) 0.054(6) -0.069(5)
C11 0.220(7) 0.136(5) 0.131(5) -0.011(4) 0.018(6) 0.055(6)
C12 0.0475(17) 0.0597(18) 0.0547(19) 0.0008(15) 0.0041(15) -0.0001(14)
C13 0.0494(17) 0.084(2) 0.0430(17) -0.0025(16) -0.0029(14) -0.0064(16)
C14 0.067(2) 0.091(3) 0.056(2) 0.0092(19) 0.0031(19) 0.0098(19)
C15 0.080(2) 0.117(4) 0.060(2) 0.014(2) 0.017(2) -0.005(3)
C16 0.087(3) 0.126(4) 0.070(3) -0.022(3) 0.020(2) -0.006(3)
C17 0.093(3) 0.082(3) 0.076(3) -0.020(2) 0.009(2) -0.004(2)
C18 0.068(2) 0.069(2) 0.068(2) -0.0066(18) 0.0058(19) -0.0062(18)
C19 0.059(2) 0.118(3) 0.071(2) 0.016(2) 0.009(2) 0.027(2)
C20 0.075(3) 0.092(3) 0.110(4) -0.001(3) 0.009(3) 0.015(2)
C21 0.091(3) 0.114(3) 0.158(5) -0.008(4) 0.007(3) -0.022(3)
C22 0.151(5) 0.221(7) 0.084(3) -0.033(4) 0.035(4) 0.030(5)
N7 0.0654(17) 0.0652(16) 0.0560(16) 0.0007(14) -0.0007(15) -0.0056(14)
N8 0.0755(18) 0.0731(17) 0.0504(16) 0.0029(13) 0.0014(14) -0.0250(15)
N9 0.078(2) 0.089(2) 0.068(2) 0.0148(18) -0.0045(17) 0.0032(17)
N10 0.0627(16) 0.0566(15) 0.0633(17) 0.0046(14) 0.0039(14) -0.0082(13)
N11 0.0751(18) 0.0639(16) 0.0575(16) 0.0051(14) 0.0132(15) -0.0018(14)
N12 0.076(2) 0.097(2) 0.0581(18) -0.0110(17) -0.0008(17) -0.0002(18)
C31 0.0600(19) 0.0503(16) 0.0587(19) 0.0050(14) 0.0049(16) -0.0052(15)
C32 0.0519(18) 0.086(2) 0.061(2) 0.0106(19) -0.0045(17) -0.0143(18)
C33 0.083(2) 0.083(2) 0.064(2) -0.008(2) 0.007(2) -0.019(2)
C34 0.088(3) 0.130(4) 0.082(3) -0.020(3) -0.006(3) -0.026(3)
C35 0.086(3) 0.178(6) 0.075(3) 0.026(4) -0.023(3) -0.019(4)
C36 0.112(4) 0.135(4) 0.082(3) 0.035(3) -0.035(3) -0.004(3)
C37 0.087(3) 0.092(3) 0.078(3) 0.018(2) -0.009(2) 0.004(2)
C38 0.131(4) 0.105(3) 0.048(2) 0.010(2) -0.004(2) -0.054(3)
C39 0.121(5) 0.200(7) 0.148(6) 0.061(5) 0.041(5) -0.007(5)
C40 0.52(2) 0.182(9) 0.50(2) 0.170(13) 0.39(2) 0.128(13)
C41 0.54(2) 0.295(12) 0.112(5) -0.042(7) 0.125(10) -0.234(15)
C42 0.0524(17) 0.062(2) 0.0562(18) 0.0087(16) -0.0010(16) -0.0031(15)
C43 0.064(2) 0.0515(17) 0.073(2) 0.0062(17) 0.0054(19) -0.0055(16)
C44 0.065(2) 0.089(2) 0.072(2) -0.012(2) -0.003(2) -0.005(2)
C45 0.090(3) 0.104(3) 0.083(3) -0.019(3) -0.013(3) 0.006(3)
C46 0.103(3) 0.076(3) 0.099(3) -0.016(2) 0.016(3) 0.008(3)
C47 0.074(3) 0.092(3) 0.150(5) -0.037(3) 0.018(3) -0.001(2)
C48 0.074(3) 0.081(2) 0.113(3) -0.028(3) 0.006(3) -0.006(2)
C49 0.091(3) 0.086(3) 0.069(2) 0.012(2) 0.021(2) -0.010(2)
C50 0.099(3) 0.144(4) 0.078(3) 0.021(3) 0.006(3) -0.002(3)
C51 0.110(4) 0.254(9) 0.109(4) 0.006(5) -0.030(4) 0.008(5)
C52 0.158(6) 0.200(7) 0.132(5) -0.013(5) 0.011(5) 0.072(6)

loop_
_atom_type_symbol
_atom_type_description
_atom_type_scat_dispersion_real
_atom_type_scat_dispersion_imag
_atom_type_scat_source
C C 0.0033 0.0016 'International Tables Vol C Tables 4.2.6.8 and 6.1.1.4'
H H 0.0000 0.0000 'International Tables Vol C Tables 4.2.6.8 and 6.1.1.4'
N N 0.0061 0.0033 'International Tables Vol C Tables 4.2.6.8 and 6.1.1.4'

loop_
_geom_angle_atom_site_label_1
_geom_angle_atom_site_label_2
_geom_angle_atom_site_label_3
_geom_angle
_geom_angle_site_symmetry_1
_geom_angle_site_symmetry_3
_geom_angle_publ_flag
C1 N1 C2 123.6(3) . . ?
C1 N2 C8 120.8(3) . . ?
C9 N3 C11 113.2(5) . . ?
C9 N3 C10 107.1(4) . . ?
C11 N3 C10 104.4(5) . . ?
C12 N4 C13 121.1(3) . . ?
C12 N5 C19 123.2(3) . . ?
C21 N6 C22 109.5(5) . . ?
C21 N6 C20 110.5(4) . . ?
C22 N6 C20 110.6(4) . . ?
N1 C1 N2 120.0(3) . . ?
N1 C1 C12 126.5(3) . . ?
N2 C1 C12 113.4(2) . . ?
C7 C2 C3 118.2(3) . . ?
C7 C2 N1 116.8(3) . . ?
C3 C2 N1 124.7(3) . . ?
C4 C3 C2 120.0(3) . . ?
C5 C4 C3 121.8(4) . . ?
C4 C5 C6 118.7(4) . . ?
C5 C6 C7 120.8(4) . . ?
C6 C7 C2 120.5(4) . . ?
N2 C8 C9 115.0(3) . . ?
N3 C9 C8 112.7(4) . . ?
N4 C12 N5 119.6(3) . . ?
N4 C12 C1 126.8(3) . . ?
N5 C12 C1 113.5(3) . . ?
C14 C13 C18 119.0(3) . . ?
C14 C13 N4 117.3(3) . . ?
C18 C13 N4 123.4(3) . . ?
C15 C14 C13 120.1(4) . . ?
C14 C15 C16 120.9(4) . . ?
C17 C16 C15 118.2(4) . . ?
C18 C17 C16 121.3(4) . . ?
C17 C18 C13 120.4(4) . . ?
N5 C19 C20 110.6(3) . . ?
N6 C20 C19 113.2(3) . . ?
C31 N7 C32 122.1(3) . . ?
C31 N8 C38 122.7(3) . . ?
C40 N9 C41 117.6(10) . . ?
C40 N9 C39 105.0(9) . . ?
C41 N9 C39 106.0(9) . . ?
C42 N10 C43 122.5(3) . . ?
C42 N11 C49 124.3(3) . . ?
C50 N12 C51 114.5(5) . . ?
C50 N12 C52 110.3(5) . . ?
C51 N12 C52 107.1(5) . . ?
N7 C31 N8 120.5(3) . . ?
N7 C31 C42 126.1(3) . . ?
N8 C31 C42 113.4(3) . . ?
C37 C32 C33 120.0(4) . . ?
C37 C32 N7 122.9(4) . . ?
C33 C32 N7 116.9(3) . . ?
C32 C33 C34 117.7(4) . . ?
C35 C34 C33 121.4(5) . . ?
C36 C35 C34 119.8(5) . . ?
C35 C36 C37 121.9(5) . . ?
C32 C37 C36 119.1(5) . . ?
N8 C38 C39 107.9(4) . . ?
N9 C39 C38 105.6(5) . . ?
N10 C42 N11 120.7(3) . . ?
N10 C42 C31 125.7(3) . . ?
N11 C42 C31 113.6(3) . . ?
C44 C43 C48 117.8(4) . . ?
C44 C43 N10 118.2(3) . . ?
C48 C43 N10 123.7(4) . . ?
C45 C44 C43 121.7(4) . . ?
C44 C45 C46 119.9(4) . . ?
C47 C46 C45 118.3(4) . . ?
C46 C47 C48 122.1(4) . . ?
C47 C48 C43 120.1(4) . . ?
N11 C49 C50 108.8(3) . . ?
N12 C50 C49 110.3(4) . . ?

loop_
_geom_bond_atom_site_label_1
_geom_bond_atom_site_label_2
_geom_bond_distance
_geom_bond_site_symmetry_2
_geom_bond_publ_flag
N1 C1 1.294(4) . ?
N1 C2 1.399(4) . ?
N2 C1 1.352(4) . ?
N2 C8 1.450(4) . ?
N3 C9 1.428(6) . ?
N3 C11 1.423(8) . ?
N3 C10 1.540(9) . ?
N4 C12 1.283(4) . ?
N4 C13 1.431(4) . ?
N5 C12 1.348(4) . ?
N5 C19 1.461(4) . ?
N6 C21 1.441(6) . ?
N6 C22 1.434(6) . ?
N6 C20 1.470(5) . ?
C1 C12 1.509(4) . ?
C2 C7 1.390(5) . ?
C2 C3 1.386(5) . ?
C3 C4 1.378(5) . ?
C4 C5 1.369(6) . ?
C5 C6 1.365(6) . ?
C6 C7 1.386(6) . ?
C8 C9 1.541(6) . ?
C13 C14 1.386(5) . ?
C13 C18 1.382(5) . ?
C14 C15 1.372(5) . ?
C15 C16 1.385(7) . ?
C16 C17 1.381(6) . ?
C17 C18 1.363(5) . ?
C19 C20 1.480(6) . ?
N7 C31 1.283(4) . ?
N7 C32 1.415(5) . ?
N8 C31 1.342(4) . ?
N8 C38 1.453(5) . ?
N9 C40 1.247(9) . ?
N9 C41 1.338(9) . ?
N9 C39 1.473(8) . ?
N10 C42 1.281(4) . ?
N10 C43 1.414(4) . ?
N11 C42 1.349(4) . ?
N11 C49 1.446(4) . ?
N12 C50 1.407(6) . ?
N12 C51 1.418(6) . ?
N12 C52 1.470(7) . ?
C31 C42 1.518(4) . ?
C32 C37 1.387(6) . ?
C32 C33 1.394(5) . ?
C33 C34 1.421(7) . ?
C34 C35 1.361(8) . ?
C35 C36 1.334(8) . ?
C36 C37 1.400(7) . ?
C38 C39 1.592(9) . ?
C43 C44 1.373(5) . ?
C43 C48 1.376(5) . ?
C44 C45 1.364(6) . ?
C45 C46 1.386(6) . ?
C46 C47 1.350(7) . ?
C47 C48 1.369(6) . ?
C49 C50 1.586(7) . ?

loop_
_cod_related_entry_id
_cod_related_entry_database
_cod_related_entry_code
1 ChemSpider 30652750
